data_7110840
loop_
_publ_author_name
'Tsai, Yow-Fu'
'Peddinti, Rama Krishna'
'Liao, Chun-Chen'

_publ_section_title
;
 Intramolecular Diels--Alder reactions of masked p-benzoquinones: a novel
 methodology for the synthesis of highly functionalized cis-decalins
;
_journal_issue 6
_journal_name_full 'Chemical Communications'
_journal_page_first 475
_journal_paper_doi 10.1039/b000248h
_journal_year 2000
_chemical_formula_sum 'C15 H18 O5'
_chemical_formula_weight 278.29
_chemical_name_systematic
; 
 ? 
;
_space_group_IT_number 14
_symmetry_cell_setting monoclinic
_symmetry_space_group_name_Hall '-P 2yn'
_symmetry_space_group_name_H-M 'P 1 21/n 1'
_atom_sites_solution_hydrogens difmap
_atom_sites_solution_primary direct
_atom_sites_solution_secondary difmap
_audit_creation_method SHELXL-97
_cell_angle_alpha 90.00
_cell_angle_beta 101.2810(10)
_cell_angle_gamma 90.00
_cell_formula_units_Z 4
_cell_length_a 9.1424(4)
_cell_length_b 11.5049(5)
_cell_length_c 13.4460(6)
_cell_measurement_reflns_used 3562
_cell_measurement_temperature 293(2)
_cell_measurement_theta_max 25
_cell_measurement_theta_min 2.5
_cell_volume 1386.96(11)
_computing_cell_refinement 'Bruker SMART'
_computing_data_collection 'Bruker SMART'
_computing_data_reduction 'Bruker SHELXTL'
_computing_molecular_graphics 'Bruker SHELXTL'
_computing_publication_material 'Bruker SHELXTL'
_computing_structure_refinement 'SHELXL-97 (Sheldrick, 1997)'
_computing_structure_solution 'SHELXS-97 (Sheldrick, 1990)'
_diffrn_ambient_temperature 293(2)
_diffrn_measured_fraction_theta_full 0.904
_diffrn_measured_fraction_theta_max 0.904
_diffrn_measurement_device_type 'CCD area detector'
_diffrn_measurement_method 'phi and omega scans'
_diffrn_radiation_monochromator graphite
_diffrn_radiation_source 'fine-focus sealed tube'
_diffrn_radiation_type MoK\a
_diffrn_radiation_wavelength 0.71073
_diffrn_reflns_av_R_equivalents 0.0347
_diffrn_reflns_av_sigmaI/netI 0.0413
_diffrn_reflns_limit_h_max 12
_diffrn_reflns_limit_h_min -11
_diffrn_reflns_limit_k_max 14
_diffrn_reflns_limit_k_min -14
_diffrn_reflns_limit_l_max 7
_diffrn_reflns_limit_l_min -17
_diffrn_reflns_number 7828
_diffrn_reflns_theta_full 27.95
_diffrn_reflns_theta_max 27.95
_diffrn_reflns_theta_min 2.35
_exptl_absorpt_coefficient_mu 0.100
_exptl_absorpt_correction_T_max 0.9623
_exptl_absorpt_correction_T_min 0.7729
_exptl_absorpt_correction_type empirical
_exptl_crystal_colour Colourless
_exptl_crystal_density_diffrn 1.333
_exptl_crystal_density_meas ?
_exptl_crystal_density_method 'not measured'
_exptl_crystal_description Equant
_exptl_crystal_F_000 592
_exptl_crystal_size_max 0.48
_exptl_crystal_size_mid 0.40
_exptl_crystal_size_min 0.30
_refine_diff_density_max 0.233
_refine_diff_density_min -0.175
_refine_diff_density_rms 0.039
_refine_ls_extinction_coef 0.012(2)
_refine_ls_extinction_expression Fc^*^=kFc[1+0.001xFc^2^\l^3^/sin(2\q)]^-1/4^
_refine_ls_extinction_method SHELXL
_refine_ls_goodness_of_fit_ref 1.028
_refine_ls_hydrogen_treatment noref
_refine_ls_matrix_type full
_refine_ls_number_parameters 182
_refine_ls_number_reflns 3010
_refine_ls_number_restraints 0
_refine_ls_restrained_S_all 1.028
_refine_ls_R_factor_all 0.0851
_refine_ls_R_factor_gt 0.0510
_refine_ls_shift/su_max 0.000
_refine_ls_shift/su_mean 0.000
_refine_ls_structure_factor_coef Fsqd
_refine_ls_weighting_details 'calc w=1/[\s^2^(Fo^2^)+(0.0656P)^2^+0.3207P] where P=(Fo^2^+2Fc^2^)/3'
_refine_ls_weighting_scheme calc
_refine_ls_wR_factor_gt 0.1249
_refine_ls_wR_factor_ref 0.1444
_reflns_number_gt 1959
_reflns_number_total 3010
_reflns_threshold_expression >2sigma(I)
_cod_data_source_file b000248hsup1.cif
_cod_data_source_block fb02sad
_cod_depositor_comments
;
The following automatic conversions were performed:

'_symmetry_cell_setting' value 'Monoclinic' changed to 'monoclinic'
according to /home/saulius/struct/CIF-dictionaries/cif_core.dic
dictionary named 'cif_core.dic' version 2.4.2 from 2011-04-26.

Automatic conversion script
Id: cif_fix_values 1891 2012-01-12 08:04:46Z andrius 

The following automatic conversions were performed:

'_exptl_crystal_density_meas' value 'not measured' was changed to '?'
- the value is perceived as not measured.

Automatic conversion script
Id: cif_fix_values 3008 2015-01-20 13:52:24Z robertas 
;
_cod_original_sg_symbol_H-M P2(1)/n
_cod_database_code 7110840

loop_
_symmetry_equiv_pos_as_xyz
'x, y, z'
'-x+1/2, y+1/2, -z+1/2'
'-x, -y, -z'
'x-1/2, -y-1/2, z-1/2'

loop_
_atom_site_label
_atom_site_type_symbol
_atom_site_fract_x
_atom_site_fract_y
_atom_site_fract_z
_atom_site_U_iso_or_equiv
_atom_site_adp_type
_atom_site_occupancy
_atom_site_symmetry_multiplicity
_atom_site_calc_flag
O1 O -0.37853(15) 0.88172(12) 0.03211(10) 0.0533(4) Uani 1 1 d
O2 O 0.04269(15) 0.71751(12) 0.26070(11) 0.0523(4) Uani 1 1 d
O3 O 0.17204(17) 0.88092(14) 0.25460(15) 0.0770(6) Uani 1 1 d
O4 O -0.15044(16) 0.79369(12) 0.02774(10) 0.0516(4) Uani 1 1 d
O5 O -0.0267(2) 1.09451(14) 0.31340(14) 0.0771(6) Uani 1 1 d
C1 C -0.4704(2) 0.87749(19) 0.10919(16) 0.0525(6) Uani 1 1 d
C2 C -0.2228(2) 0.87608(17) 0.07879(15) 0.0440(5) Uani 1 1 d
C3 C -0.1501(2) 0.99021(19) 0.06277(17) 0.0539(6) Uani 1 1 d
C4 C -0.0798(2) 1.05615(18) 0.13838(19) 0.0575(6) Uani 1 1 d
C5 C -0.0614(2) 1.02345(18) 0.24570(18) 0.0510(5) Uani 1 1 d
C6 C -0.0875(2) 0.89497(16) 0.26761(14) 0.0400(5) Uani 1 1 d
C7 C -0.1181(2) 0.87336(19) 0.37577(15) 0.0495(5) Uani 1 1 d
C8 C -0.2804(2) 0.87264(17) 0.38634(15) 0.0464(5) Uani 1 1 d
C9 C -0.3936(2) 0.88938(17) 0.30889(16) 0.0479(5) Uani 1 1 d
C10 C -0.3642(2) 0.91513(16) 0.20521(15) 0.0442(5) Uani 1 1 d
C11 C -0.22215(19) 0.85248(15) 0.19017(14) 0.0379(4) Uani 1 1 d
C12 C 0.0571(2) 0.83223(17) 0.25846(15) 0.0436(5) Uani 1 1 d
C13 C 0.1770(3) 0.6492(2) 0.26489(18) 0.0634(7) Uani 1 1 d
C14 C -0.3014(3) 0.8502(2) 0.49275(18) 0.0672(7) Uani 1 1 d
C15 C -0.2053(3) 0.6767(2) 0.02753(18) 0.0613(6) Uani 1 1 d
H1A H -0.5072 0.7900 0.1200 0.080 Uiso 1 1 d
H1B H -0.5545 0.9322 0.0800 0.080 Uiso 1 1 d
H3A H -0.1601 1.0198 -0.0008 0.080 Uiso 1 1 d
H4A H -0.0408 1.1256 0.1200 0.080 Uiso 1 1 d
H7A H -0.0633 0.9315 0.4197 0.080 Uiso 1 1 d
H7B H -0.0734 0.7939 0.3997 0.080 Uiso 1 1 d
H9A H -0.4966 0.8894 0.3200 0.080 Uiso 1 1 d
H10A H -0.3507 0.9993 0.2009 0.080 Uiso 1 1 d
H11A H -0.2385 0.7683 0.1983 0.080 Uiso 1 1 d
H13A H 0.2354 0.6805 0.2216 0.080 Uiso 1 1 d
H13B H 0.2524 0.6706 0.3220 0.080 Uiso 1 1 d
H13C H 0.1478 0.5827 0.2408 0.080 Uiso 1 1 d
H14A H -0.2433 0.9016 0.5380 0.080 Uiso 1 1 d
H14B H -0.4050 0.8440 0.5003 0.080 Uiso 1 1 d
H14C H -0.2753 0.7755 0.5215 0.080 Uiso 1 1 d
H15A H -0.1526 0.6356 0.0789 0.080 Uiso 1 1 d
H15B H -0.2019 0.6320 -0.0413 0.080 Uiso 1 1 d
H15C H -0.3106 0.6746 0.0412 0.080 Uiso 1 1 d

loop_
_atom_site_aniso_label
_atom_site_aniso_U_11
_atom_site_aniso_U_22
_atom_site_aniso_U_33
_atom_site_aniso_U_23
_atom_site_aniso_U_13
_atom_site_aniso_U_12
O1 0.0430(8) 0.0680(10) 0.0450(8) 0.0092(7) -0.0009(6) 0.0065(7)
O2 0.0409(8) 0.0484(8) 0.0662(10) 0.0009(7) 0.0065(7) 0.0087(6)
O3 0.0389(9) 0.0657(11) 0.1296(16) 0.0098(10) 0.0243(9) -0.0023(7)
O4 0.0530(9) 0.0552(9) 0.0482(8) -0.0016(7) 0.0136(7) 0.0039(7)
O5 0.0821(12) 0.0547(10) 0.0899(13) -0.0216(9) 0.0055(10) -0.0108(8)
C1 0.0367(11) 0.0643(13) 0.0532(13) 0.0137(10) 0.0006(9) 0.0068(9)
C2 0.0394(10) 0.0470(11) 0.0438(11) 0.0048(9) 0.0037(8) 0.0032(8)
C3 0.0491(12) 0.0534(12) 0.0602(13) 0.0179(11) 0.0132(10) 0.0032(10)
C4 0.0523(13) 0.0421(11) 0.0792(17) 0.0122(11) 0.0157(12) -0.0028(10)
C5 0.0372(11) 0.0452(11) 0.0688(14) -0.0060(11) 0.0057(10) -0.0005(9)
C6 0.0322(9) 0.0431(10) 0.0432(11) -0.0017(8) 0.0038(8) 0.0016(7)
C7 0.0399(11) 0.0640(13) 0.0429(11) -0.0041(10) 0.0040(9) -0.0004(9)
C8 0.0449(11) 0.0494(12) 0.0458(11) -0.0012(9) 0.0112(9) 0.0018(9)
C9 0.0387(10) 0.0511(12) 0.0554(13) 0.0021(10) 0.0130(9) 0.0047(9)
C10 0.0358(10) 0.0441(11) 0.0515(12) 0.0057(9) 0.0059(8) 0.0044(8)
C11 0.0324(9) 0.0379(10) 0.0423(10) 0.0025(8) 0.0048(8) 0.0009(7)
C12 0.0348(10) 0.0495(12) 0.0450(11) 0.0025(9) 0.0037(8) 0.0018(8)
C13 0.0550(14) 0.0674(15) 0.0668(15) -0.0061(12) 0.0096(11) 0.0220(11)
C14 0.0610(15) 0.0922(18) 0.0501(14) 0.0051(12) 0.0154(11) -0.0042(13)
C15 0.0625(14) 0.0539(13) 0.0653(15) -0.0126(11) 0.0073(11) -0.0003(11)

loop_
_atom_type_symbol
_atom_type_description
_atom_type_scat_dispersion_real
_atom_type_scat_dispersion_imag
_atom_type_scat_source
C C 0.0033 0.0016 'International Tables Vol C Tables 4.2.6.8 and 6.1.1.4'
H H 0.0000 0.0000 'International Tables Vol C Tables 4.2.6.8 and 6.1.1.4'
O O 0.0106 0.0060 'International Tables Vol C Tables 4.2.6.8 and 6.1.1.4'

loop_
_geom_angle_atom_site_label_1
_geom_angle_atom_site_label_2
_geom_angle_atom_site_label_3
_geom_angle
C2 O1 C1 110.28(14)
C12 O2 C13 116.92(17)
C2 O4 C15 115.75(16)
O1 C1 C10 103.54(16)
O4 C2 O1 109.65(15)
O4 C2 C3 104.76(16)
O1 C2 C3 108.92(15)
O4 C2 C11 116.61(15)
O1 C2 C11 104.48(15)
C3 C2 C11 112.32(17)
C4 C3 C2 123.31(19)
C3 C4 C5 123.42(19)
O5 C5 C4 121.7(2)
O5 C5 C6 122.0(2)
C4 C5 C6 116.29(18)
C11 C6 C12 112.78(15)
C11 C6 C5 108.17(15)
C12 C6 C5 105.64(16)
C11 C6 C7 108.52(15)
C12 C6 C7 108.42(15)
C5 C6 C7 113.38(17)
C8 C7 C6 116.54(16)
C9 C8 C14 123.1(2)
C9 C8 C7 123.40(19)
C14 C8 C7 113.53(17)
C8 C9 C10 120.20(18)
C9 C10 C1 122.23(17)
C9 C10 C11 109.87(15)
C1 C10 C11 99.83(16)
C2 C11 C6 117.44(15)
C2 C11 C10 101.88(15)
C6 C11 C10 110.50(15)
O3 C12 O2 123.81(19)
O3 C12 C6 124.03(19)
O2 C12 C6 112.07(16)

loop_
_geom_bond_atom_site_label_1
_geom_bond_atom_site_label_2
_geom_bond_distance
O1 C2 1.441(2)
O1 C1 1.457(3)
O2 C12 1.327(2)
O2 C13 1.450(2)
O3 C12 1.201(2)
O4 C2 1.409(2)
O4 C15 1.436(3)
O5 C5 1.218(2)
C1 C10 1.518(3)
C2 C3 1.506(3)
C2 C11 1.521(3)
C3 C4 1.329(3)
C4 C5 1.469(3)
C5 C6 1.535(3)
C6 C11 1.529(2)
C6 C12 1.532(3)
C6 C7 1.554(3)
C7 C8 1.518(3)
C8 C9 1.331(3)
C8 C14 1.503(3)
C9 C10 1.500(3)
C10 C11 1.533(3)
